data_4100143
_journal_name_full 'Journal of the American Chemical Society'
_journal_paper_doi 10.1021/ja0435182
_journal_year 2005
_chemical_formula_moiety 'C10 H8 Br2 Cl2 N2 Pt'
_chemical_formula_sum 'C10 H8 Br2 Cl2 N2 Pt'
_chemical_formula_weight 581.99
_space_group_IT_number 2
_symmetry_cell_setting triclinic
_symmetry_space_group_name_Hall '-P 1'
_symmetry_space_group_name_H-M 'P -1'
_cell_angle_alpha 89.126(3)
_cell_angle_beta 82.341(3)
_cell_angle_gamma 78.440(3)
_cell_formula_units_Z 1
_cell_length_a 3.9673(7)
_cell_length_b 8.3332(15)
_cell_length_c 10.1785(17)
_cell_measurement_temperature 150(2)
_cell_volume 326.71(10)
_diffrn_ambient_temperature 150(2)
_exptl_crystal_density_diffrn 2.958
_cod_database_code 4100143

loop_
_symmetry_equiv_pos_as_xyz
'x, y, z'
'-x, -y, -z'

loop_
_atom_site_label
_atom_site_type_symbol
_atom_site_fract_x
_atom_site_fract_y
_atom_site_fract_z
_atom_site_U_iso_or_equiv
_atom_site_adp_type
_atom_site_occupancy
_atom_site_symmetry_multiplicity
_atom_site_calc_flag
_atom_site_refinement_flags
_atom_site_disorder_assembly
_atom_site_disorder_group
Pt1 Pt 0.0000 0.0000 0.0000 0.01371(14) Uani 1 2 d S . .
Cl1 Cl 0.3638(5) -0.1813(2) -0.15119(17) 0.0178(4) Uani 1 1 d . . .
N1 N 0.0341(16) -0.1713(8) 0.1389(6) 0.0160(13) Uani 1 1 d . . .
C2 C 0.1379(18) -0.1437(10) 0.2578(7) 0.0165(15) Uani 1 1 d . . .
H2 H 0.1880 -0.0400 0.2757 0.020 Uiso 1 1 calc R . .
C3 C 0.1710(18) -0.2648(10) 0.3525(7) 0.0150(15) Uani 1 1 d . . .
Br1 Br 0.29210(19) -0.21783(10) 0.51885(7) 0.01954(19) Uani 1 1 d . . .
C4 C 0.114(2) -0.4190(10) 0.3257(7) 0.0191(16) Uani 1 1 d . . .
H4 H 0.1511 -0.5045 0.3882 0.023 Uiso 1 1 calc R . .
C5 C 0.002(2) -0.4469(10) 0.2059(7) 0.0182(15) Uani 1 1 d . . .
H5 H -0.0501 -0.5497 0.1865 0.022 Uiso 1 1 calc R . .
C6 C -0.031(2) -0.3209(10) 0.1159(7) 0.0175(15) Uani 1 1 d . . .
H6 H -0.1044 -0.3402 0.0334 0.021 Uiso 1 1 calc R . .

loop_
_atom_site_aniso_label
_atom_site_aniso_U_11
_atom_site_aniso_U_22
_atom_site_aniso_U_33
_atom_site_aniso_U_23
_atom_site_aniso_U_13
_atom_site_aniso_U_12
Pt1 0.0180(2) 0.0129(2) 0.01067(19) 0.00015(14) -0.00322(14) -0.00310(15)
Cl1 0.0213(9) 0.0165(10) 0.0152(8) -0.0016(7) -0.0024(7) -0.0026(7)
N1 0.017(3) 0.019(4) 0.013(3) -0.003(2) -0.005(2) -0.004(3)
C2 0.017(4) 0.014(4) 0.019(4) 0.002(3) -0.004(3) -0.003(3)
C3 0.014(3) 0.019(4) 0.011(3) -0.002(3) -0.003(3) 0.000(3)
Br1 0.0232(4) 0.0217(4) 0.0140(4) 0.0013(3) -0.0068(3) -0.0025(3)
C4 0.023(4) 0.015(4) 0.016(3) 0.001(3) 0.000(3) 0.001(3)
C5 0.026(4) 0.013(4) 0.015(3) 0.000(3) -0.002(3) -0.001(3)
C6 0.023(4) 0.016(4) 0.013(3) -0.003(3) 0.000(3) -0.005(3)

loop_
_geom_bond_atom_site_label_1
_geom_bond_atom_site_label_2
_geom_bond_distance
_geom_bond_site_symmetry_2
_geom_bond_publ_flag
Pt1 N1 1.992(6) 2 ?
Pt1 N1 1.992(6) . ?
Pt1 Cl1 2.3106(18) . ?
Pt1 Cl1 2.3106(18) 2 ?
N1 C6 1.353(10) . ?
N1 C2 1.367(9) . ?
C2 C3 1.384(10) . ?
C3 C4 1.386(11) . ?
C3 Br1 1.887(7) . ?
C4 C5 1.390(10) . ?
C5 C6 1.381(10) . ?
